data_4028997
loop_
_publ_author_name
'Spanier, Lukas'
'Ciglia, Emanuele'
'Hansen, Finn K.'
'Kuna, Krystina'
'Frank, Walter'
'Gohlke, Holger'
'Kurz, Thomas'

_publ_section_title
;
 Design, Synthesis, and Conformational Analysis of Trispyrimidonamides as
 \a-Helix Mimetics.
;
_journal_issue 4
_journal_name_full 'The Journal of organic chemistry'
_journal_page_first 1582
_journal_page_last 1593
_journal_paper_doi 10.1021/jo402353z
_journal_volume 79
_journal_year 2014
_chemical_formula_moiety 'C34 H40 N10 O7'
_chemical_formula_sum 'C34 H40 N10 O7'
_chemical_formula_weight 700.76
_chemical_name_systematic
; 
 ? 
;
_space_group_IT_number 14
_symmetry_cell_setting monoclinic
_symmetry_space_group_name_Hall '-P 2ybc'
_symmetry_space_group_name_H-M 'P 1 21/c 1'
_atom_sites_solution_hydrogens difmap
_atom_sites_solution_primary direct
_atom_sites_solution_secondary difmap
_audit_creation_method SHELXL-97
_cell_angle_alpha 90.00
_cell_angle_beta 93.845(8)
_cell_angle_gamma 90.00
_cell_formula_units_Z 4
_cell_length_a 5.6997(6)
_cell_length_b 26.578(2)
_cell_length_c 23.461(2)
_cell_measurement_reflns_used 13178
_cell_measurement_temperature 123(2)
_cell_measurement_theta_max 29.94
_cell_measurement_theta_min 1.54
_cell_volume 3546.0(6)
_computing_cell_refinement 'IPDS Software (Stoe & Cie, 2000)'
_computing_data_collection 'IPDS Software (Stoe & Cie, 2000)'
_computing_data_reduction 'IPDS Software (Stoe & Cie, 2000)'
_computing_molecular_graphics 'SHELXTL (Sheldrick, 2008)'
_computing_publication_material 'SHELXL-97 (Sheldrick, 2008)'
_computing_structure_refinement 'SHELXL-97 (Sheldrick, 2008)'
_computing_structure_solution 'SHELXS-97 (Sheldrick, 2008)'
_diffrn_ambient_temperature 123(2)
_diffrn_detector_area_resol_mean 6.67
_diffrn_measured_fraction_theta_full 1.000
_diffrn_measured_fraction_theta_max 1.000
_diffrn_measurement_device_type 'Stoe IPDS'
_diffrn_measurement_method \f-scans
_diffrn_radiation_monochromator graphite
_diffrn_radiation_source 'fine-focus sealed tube'
_diffrn_radiation_type MoK\a
_diffrn_radiation_wavelength 0.71073
_diffrn_reflns_av_R_equivalents 0.3560
_diffrn_reflns_av_sigmaI/netI 0.2091
_diffrn_reflns_limit_h_max 6
_diffrn_reflns_limit_h_min -6
_diffrn_reflns_limit_k_max 31
_diffrn_reflns_limit_k_min -31
_diffrn_reflns_limit_l_max 27
_diffrn_reflns_limit_l_min -27
_diffrn_reflns_number 26011
_diffrn_reflns_theta_full 25.00
_diffrn_reflns_theta_max 25.00
_diffrn_reflns_theta_min 1.53
_diffrn_standards_decay_% 0
_exptl_absorpt_coefficient_mu 0.095
_exptl_absorpt_correction_type none
_exptl_crystal_colour yellow
_exptl_crystal_density_diffrn 1.313
_exptl_crystal_density_method 'not measured'
_exptl_crystal_description needle
_exptl_crystal_F_000 1480
_exptl_crystal_size_max 0.31
_exptl_crystal_size_mid 0.02
_exptl_crystal_size_min 0.01
_refine_diff_density_max 0.553
_refine_diff_density_min -0.474
_refine_diff_density_rms 0.111
_refine_ls_extinction_method none
_refine_ls_goodness_of_fit_ref 1.307
_refine_ls_hydrogen_treatment constr
_refine_ls_matrix_type full
_refine_ls_number_parameters 485
_refine_ls_number_reflns 6244
_refine_ls_number_restraints 9
_refine_ls_restrained_S_all 1.307
_refine_ls_R_factor_all 0.2415
_refine_ls_R_factor_gt 0.1627
_refine_ls_shift/su_max 0.001
_refine_ls_shift/su_mean 0.000
_refine_ls_structure_factor_coef Fsqd
_refine_ls_weighting_details 'calc w=1/[\s^2^(Fo^2^)+(0.0000P)^2^+15.0000P] where P=(Fo^2^+2Fc^2^)/3'
_refine_ls_weighting_scheme calc
_refine_ls_wR_factor_gt 0.3242
_refine_ls_wR_factor_ref 0.3654
_reflns_number_gt 3569
_reflns_number_total 6244
_reflns_threshold_expression >2sigma(I)
_cod_data_source_file jo402353z_si_001.cif
_cod_data_source_block no_224
_cod_original_sg_symbol_H-M 'P 21/c'
_cod_database_code 4028997

loop_
_symmetry_equiv_pos_as_xyz
'x, y, z'
'-x, y+1/2, -z+1/2'
'-x, -y, -z'
'x, -y-1/2, z-1/2'

loop_
_atom_site_label
_atom_site_type_symbol
_atom_site_fract_x
_atom_site_fract_y
_atom_site_fract_z
_atom_site_U_iso_or_equiv
_atom_site_adp_type
_atom_site_occupancy
_atom_site_symmetry_multiplicity
_atom_site_calc_flag
_atom_site_refinement_flags
_atom_site_disorder_assembly
_atom_site_disorder_group
O1 O -0.5843(13) -0.0864(3) 0.1592(3) 0.0489(18) Uani 1 1 d . . .
O2 O 0.0655(13) 0.0310(2) 0.0940(3) 0.0467(17) Uani 1 1 d . . .
O3 O 0.5481(13) 0.0428(2) 0.2730(3) 0.0463(17) Uani 1 1 d . C .
O4 O 1.2160(12) 0.1661(3) 0.2443(3) 0.059(2) Uani 1 1 d . . .
O5 O 1.0496(11) 0.2036(2) 0.0429(2) 0.0348(14) Uani 1 1 d . C .
O6 O 1.7353(11) 0.3076(2) -0.0250(2) 0.0380(15) Uani 1 1 d . . .
O7 O 2.0664(12) 0.3588(2) 0.1618(3) 0.0466(17) Uani 1 1 d . . .
N1 N -0.3695(17) -0.1210(3) 0.2350(4) 0.054(2) Uani 1 1 d G . .
H1 H -0.2576 -0.1140 0.2614 0.065 Uiso 1 1 d G . .
N2 N -0.0645(14) -0.0463(3) 0.2360(3) 0.0371(18) Uani 1 1 d . . .
N3 N -0.1670(13) -0.0254(2) 0.1391(3) 0.0314(16) Uani 1 1 d . B .
N4 N 0.3469(14) 0.0499(3) 0.1857(3) 0.0366(18) Uani 1 1 d G C .
H2 H 0.3691 0.0604 0.1509 0.044 Uiso 1 1 d G . .
N5 N 0.8547(13) 0.1246(3) 0.2387(3) 0.0353(17) Uani 1 1 d D . .
N6 N 0.6734(13) 0.1059(3) 0.1475(3) 0.0363(17) Uani 1 1 d . . .
N7 N 1.2025(14) 0.1853(3) 0.1337(3) 0.0383(18) Uani 1 1 d G C .
H3 H 1.3319 0.1934 0.1542 0.046 Uiso 1 1 d G . .
N8 N 1.5403(12) 0.2510(3) 0.1245(3) 0.0325(16) Uani 1 1 d . . .
N9 N 1.5041(12) 0.2526(2) 0.0229(3) 0.0296(16) Uani 1 1 d . . .
N10 N 1.9754(14) 0.3383(3) 0.0684(3) 0.0378(18) Uani 1 1 d G . .
H4 H 2.0263 0.3495 0.0362 0.045 Uiso 1 1 d G . .
C1 C -0.559(2) -0.1551(5) 0.2481(5) 0.074(4) Uani 1 1 d . . .
H11 H -0.4935 -0.1880 0.2592 0.110 Uiso 1 1 calc R . .
H12 H -0.6687 -0.1589 0.2143 0.110 Uiso 1 1 calc R . .
H13 H -0.6433 -0.1412 0.2797 0.110 Uiso 1 1 calc R . .
C2 C -0.4090(17) -0.0880(3) 0.1912(4) 0.035(2) Uani 1 1 d . . .
C3 C -0.1981(16) -0.0520(3) 0.1899(4) 0.034(2) Uani 1 1 d . . .
C4 C 0.1202(17) -0.0141(3) 0.2372(4) 0.040(2) Uani 1 1 d . . .
H41 H 0.2200 -0.0111 0.2711 0.048 Uiso 1 1 calc R . .
C5 C 0.1655(16) 0.0141(3) 0.1904(4) 0.036(2) Uani 1 1 d . . .
C6 C 0.0262(17) 0.0080(3) 0.1389(4) 0.037(2) Uani 1 1 d . . .
C7 C -0.3141(16) -0.0320(3) 0.0848(4) 0.034(2) Uani 1 1 d D . .
H71 H -0.2903 -0.0027 0.0598 0.040 Uiso 1 1 calc R A 1
H72 H -0.4818 -0.0326 0.0934 0.040 Uiso 1 1 calc R A 1
C8 C -0.258(3) -0.0805(5) 0.0522(6) 0.034(4) Uani 0.723(15) 1 d PD B 1
H81 H -0.2954 -0.1096 0.0771 0.040 Uiso 0.723(15) 1 calc PR B 1
C9 C -0.421(3) -0.0837(12) -0.0014(9) 0.040(5) Uani 0.723(15) 1 d PD B 1
H91 H -0.3632 -0.1095 -0.0268 0.060 Uiso 0.723(15) 1 calc PR B 1
H92 H -0.4253 -0.0511 -0.0209 0.060 Uiso 0.723(15) 1 calc PR B 1
H93 H -0.5794 -0.0926 0.0089 0.060 Uiso 0.723(15) 1 calc PR B 1
C10 C -0.001(3) -0.0845(5) 0.0406(6) 0.050(4) Uani 0.723(15) 1 d PD B 1
H101 H 0.0292 -0.1175 0.0240 0.075 Uiso 0.723(15) 1 calc PR B 1
H102 H 0.0954 -0.0805 0.0765 0.075 Uiso 0.723(15) 1 calc PR B 1
H103 H 0.0384 -0.0580 0.0138 0.075 Uiso 0.723(15) 1 calc PR B 1
C8A C -0.171(8) -0.0717(14) 0.0447(18) 0.034(4) Uani 0.277(15) 1 d PD B 2
H82 H -0.0343 -0.0539 0.0292 0.040 Uiso 0.277(15) 1 calc PR B 2
C9A C -0.351(11) -0.083(3) -0.004(3) 0.040(5) Uani 0.277(15) 1 d PD B 2
H94 H -0.3368 -0.1185 -0.0152 0.060 Uiso 0.277(15) 1 calc PR B 2
H95 H -0.3250 -0.0614 -0.0364 0.060 Uiso 0.277(15) 1 calc PR B 2
H96 H -0.5096 -0.0774 0.0088 0.060 Uiso 0.277(15) 1 calc PR B 2
C10A C -0.081(7) -0.1162(11) 0.0803(15) 0.050(4) Uani 0.277(15) 1 d PD B 2
H104 H 0.0714 -0.1076 0.0998 0.075 Uiso 0.277(15) 1 calc PR B 2
H105 H -0.0618 -0.1453 0.0553 0.075 Uiso 0.277(15) 1 calc PR B 2
H106 H -0.1936 -0.1243 0.1086 0.075 Uiso 0.277(15) 1 calc PR B 2
C11 C 0.5169(17) 0.0627(3) 0.2239(4) 0.036(2) Uani 1 1 d . . .
C12 C 0.6902(16) 0.1013(3) 0.2033(3) 0.033(2) Uani 1 1 d . C .
C13 C 0.824(2) 0.1307(5) 0.3026(4) 0.033(3) Uiso 0.734(12) 1 d PD C 3
H131 H 0.6713 0.1146 0.3107 0.040 Uiso 0.734(12) 1 calc PR C 3
C14 C 1.027(2) 0.0994(5) 0.3355(5) 0.041(3) Uiso 0.734(12) 1 d PD C 3
H141 H 1.0427 0.0661 0.3172 0.049 Uiso 0.734(12) 1 calc PR C 3
H142 H 1.1783 0.1174 0.3344 0.049 Uiso 0.734(12) 1 calc PR C 3
C15 C 0.807(4) 0.1879(8) 0.3192(9) 0.088(7) Uiso 0.734(12) 1 d PD C 3
H151 H 0.6882 0.2045 0.2936 0.132 Uiso 0.734(12) 1 calc PR C 3
H152 H 0.9598 0.2041 0.3158 0.132 Uiso 0.734(12) 1 calc PR C 3
H153 H 0.7620 0.1907 0.3587 0.132 Uiso 0.734(12) 1 calc PR C 3
C16 C 0.967(3) 0.0931(7) 0.3943(7) 0.074(5) Uiso 0.734(12) 1 d PD C 3
H161 H 1.1034 0.0802 0.4173 0.111 Uiso 0.734(12) 1 calc PR C 3
H162 H 0.8361 0.0692 0.3956 0.111 Uiso 0.734(12) 1 calc PR C 3
H163 H 0.9196 0.1256 0.4096 0.111 Uiso 0.734(12) 1 calc PR C 3
C13A C 0.877(6) 0.1229(11) 0.3055(7) 0.033(3) Uiso 0.266(12) 1 d PD C 4
H132 H 1.0117 0.1024 0.3224 0.040 Uiso 0.266(12) 1 calc PR C 4
C14A C 0.878(8) 0.1802(11) 0.3252(11) 0.041(3) Uiso 0.266(12) 1 d PD C 4
H143 H 0.8332 0.1813 0.3653 0.049 Uiso 0.266(12) 1 calc PR C 4
H144 H 1.0410 0.1928 0.3251 0.049 Uiso 0.266(12) 1 calc PR C 4
C15A C 0.631(7) 0.109(2) 0.3277(16) 0.088(7) Uiso 0.266(12) 1 d PD C 4
H154 H 0.5987 0.1310 0.3599 0.132 Uiso 0.266(12) 1 calc PR C 4
H155 H 0.6319 0.0739 0.3402 0.132 Uiso 0.266(12) 1 calc PR C 4
H156 H 0.5085 0.1138 0.2968 0.132 Uiso 0.266(12) 1 calc PR C 4
C16A C 0.724(9) 0.2158(18) 0.292(2) 0.074(5) Uiso 0.266(12) 1 d PD C 4
H164 H 0.7004 0.2461 0.3147 0.111 Uiso 0.266(12) 1 calc PR C 4
H165 H 0.5715 0.1999 0.2819 0.111 Uiso 0.266(12) 1 calc PR C 4
H166 H 0.7977 0.2251 0.2568 0.111 Uiso 0.266(12) 1 calc PR C 4
C17 C 1.0432(17) 0.1497(4) 0.2157(4) 0.041(2) Uani 1 1 d . C .
C18 C 1.0194(15) 0.1562(3) 0.1530(4) 0.035(2) Uani 1 1 d . . .
C19 C 0.8349(15) 0.1357(3) 0.1219(4) 0.033(2) Uani 1 1 d . C .
H191 H 0.8161 0.1420 0.0820 0.040 Uiso 1 1 calc R . .
C20 C 1.2095(16) 0.2071(3) 0.0791(3) 0.0309(19) Uani 1 1 d . . .
C21 C 1.4310(14) 0.2369(3) 0.0762(4) 0.0312(19) Uani 1 1 d . C .
C22 C 1.7266(15) 0.2832(3) 0.1246(4) 0.036(2) Uani 1 1 d . . .
H201 H 1.8102 0.2913 0.1599 0.043 Uiso 1 1 calc R . .
C23 C 1.7953(15) 0.3041(3) 0.0757(4) 0.034(2) Uani 1 1 d . . .
C24 C 1.6769(15) 0.2885(3) 0.0213(3) 0.0312(19) Uani 1 1 d . . .
C25 C 1.4122(15) 0.2283(3) -0.0336(4) 0.035(2) Uani 1 1 d . . .
H251 H 1.3097 0.1995 -0.0235 0.042 Uiso 1 1 calc R . .
C26 C 1.2605(17) 0.2635(4) -0.0700(4) 0.044(2) Uani 1 1 d . . .
H261 H 1.1294 0.2751 -0.0484 0.066 Uiso 1 1 calc R . .
H262 H 1.1987 0.2459 -0.1045 0.066 Uiso 1 1 calc R . .
H263 H 1.3542 0.2925 -0.0808 0.066 Uiso 1 1 calc R . .
C27 C 1.6185(16) 0.2056(3) -0.0638(4) 0.036(2) Uani 1 1 d . . .
H271 H 1.7067 0.1826 -0.0378 0.054 Uiso 1 1 calc R . .
H272 H 1.7225 0.2327 -0.0752 0.054 Uiso 1 1 calc R . .
H273 H 1.5579 0.1871 -0.0979 0.054 Uiso 1 1 calc R . .
C28 C 2.1031(16) 0.3653(3) 0.1108(4) 0.039(2) Uani 1 1 d . . .
C29 C 2.2790(17) 0.4002(3) 0.0910(4) 0.037(2) Uani 1 1 d . . .
C30 C 2.3821(16) 0.3940(3) 0.0391(4) 0.038(2) Uani 1 1 d . . .
H301 H 2.3318 0.3672 0.0144 0.046 Uiso 1 1 calc R . .
C31 C 2.560(2) 0.4269(3) 0.0227(4) 0.049(3) Uani 1 1 d . . .
H311 H 2.6281 0.4228 -0.0128 0.058 Uiso 1 1 calc R . .
C32 C 2.6333(19) 0.4663(3) 0.0608(4) 0.047(2) Uani 1 1 d . . .
H321 H 2.7580 0.4880 0.0516 0.056 Uiso 1 1 calc R . .
C33 C 2.5253(19) 0.4733(3) 0.1106(4) 0.044(2) Uani 1 1 d . . .
H331 H 2.5708 0.5007 0.1348 0.053 Uiso 1 1 calc R . .
C34 C 2.3496(18) 0.4406(3) 0.1262(4) 0.043(2) Uani 1 1 d . . .
H341 H 2.2772 0.4458 0.1610 0.051 Uiso 1 1 calc R . .

loop_
_atom_site_aniso_label
_atom_site_aniso_U_11
_atom_site_aniso_U_22
_atom_site_aniso_U_33
_atom_site_aniso_U_23
_atom_site_aniso_U_13
_atom_site_aniso_U_12
O1 0.054(4) 0.051(4) 0.040(4) 0.011(3) -0.003(3) -0.016(4)
O2 0.069(5) 0.027(3) 0.045(4) -0.002(3) 0.012(3) -0.009(3)
O3 0.061(4) 0.039(4) 0.038(4) 0.001(3) 0.000(3) -0.009(3)
O4 0.053(4) 0.094(6) 0.030(3) -0.005(4) 0.006(3) -0.033(4)
O5 0.038(3) 0.027(3) 0.039(3) -0.002(3) 0.003(3) 0.000(3)
O6 0.054(4) 0.023(3) 0.038(3) 0.001(3) 0.010(3) -0.008(3)
O7 0.066(5) 0.037(4) 0.037(4) -0.010(3) 0.009(3) -0.012(3)
N1 0.064(6) 0.050(5) 0.050(5) 0.013(4) 0.011(4) -0.020(5)
N2 0.047(5) 0.032(4) 0.033(4) -0.001(3) 0.005(3) -0.007(4)
N3 0.047(5) 0.020(3) 0.027(4) 0.001(3) 0.005(3) 0.000(3)
N4 0.053(5) 0.027(4) 0.031(4) -0.001(3) 0.007(4) -0.005(4)
N5 0.040(4) 0.046(4) 0.020(3) -0.005(3) 0.006(3) -0.009(4)
N6 0.045(4) 0.023(4) 0.040(4) 0.004(3) 0.004(3) 0.005(3)
N7 0.044(5) 0.039(4) 0.032(4) -0.005(3) 0.005(3) -0.010(4)
N8 0.032(4) 0.028(4) 0.037(4) -0.003(3) 0.006(3) -0.001(3)
N9 0.039(4) 0.026(3) 0.024(3) -0.009(3) 0.006(3) 0.001(3)
N10 0.043(5) 0.037(4) 0.035(4) -0.002(3) 0.009(3) -0.003(4)
C1 0.078(9) 0.063(8) 0.079(8) 0.013(6) 0.001(7) -0.036(7)
C2 0.052(6) 0.028(4) 0.027(5) 0.001(4) 0.015(4) -0.002(4)
C3 0.043(5) 0.023(4) 0.036(5) 0.002(3) 0.009(4) 0.006(4)
C4 0.051(6) 0.045(5) 0.024(4) 0.000(4) 0.004(4) -0.013(5)
C5 0.044(6) 0.025(4) 0.039(5) 0.006(4) 0.001(4) -0.006(4)
C6 0.055(6) 0.022(4) 0.035(5) 0.003(4) 0.011(4) 0.001(4)
C7 0.039(5) 0.021(4) 0.041(5) 0.009(4) 0.005(4) 0.005(4)
C8 0.056(11) 0.012(6) 0.034(7) 0.001(4) 0.017(7) 0.001(7)
C9 0.062(14) 0.029(5) 0.030(5) -0.004(4) 0.003(8) -0.004(11)
C10 0.072(10) 0.025(6) 0.055(8) -0.011(5) 0.014(7) 0.014(7)
C8A 0.056(11) 0.012(6) 0.034(7) 0.001(4) 0.017(7) 0.001(7)
C9A 0.062(14) 0.029(5) 0.030(5) -0.004(4) 0.003(8) -0.004(11)
C10A 0.072(10) 0.025(6) 0.055(8) -0.011(5) 0.014(7) 0.014(7)
C11 0.049(6) 0.026(4) 0.032(5) -0.001(4) -0.004(4) 0.006(4)
C12 0.040(5) 0.034(5) 0.026(4) 0.002(4) 0.004(4) 0.004(4)
C17 0.042(5) 0.048(6) 0.034(5) -0.013(4) 0.002(4) -0.010(5)
C18 0.035(5) 0.033(5) 0.038(5) -0.006(4) 0.009(4) 0.009(4)
C19 0.038(5) 0.033(4) 0.030(4) 0.000(4) 0.011(4) -0.004(4)
C20 0.042(5) 0.018(4) 0.033(5) 0.000(3) 0.007(4) 0.009(4)
C21 0.027(4) 0.030(4) 0.037(5) 0.000(4) 0.006(4) 0.008(4)
C22 0.036(5) 0.038(5) 0.034(5) -0.006(4) 0.010(4) 0.003(4)
C23 0.035(5) 0.028(4) 0.039(5) -0.002(4) 0.005(4) 0.003(4)
C24 0.040(5) 0.024(4) 0.032(4) -0.004(3) 0.015(4) 0.007(4)
C25 0.036(5) 0.031(4) 0.037(5) -0.001(4) -0.001(4) -0.009(4)
C26 0.040(5) 0.042(5) 0.050(6) 0.001(4) 0.004(4) -0.006(5)
C27 0.042(5) 0.029(4) 0.039(5) -0.004(4) 0.017(4) -0.002(4)
C28 0.041(5) 0.034(5) 0.042(5) -0.011(4) 0.004(4) 0.004(4)
C29 0.052(6) 0.015(4) 0.044(5) -0.004(4) 0.008(4) 0.001(4)
C30 0.043(5) 0.017(4) 0.054(6) -0.006(4) 0.007(4) 0.008(4)
C31 0.069(7) 0.029(5) 0.049(6) -0.007(4) 0.010(5) 0.006(5)
C32 0.056(6) 0.020(4) 0.064(6) 0.006(4) 0.005(5) -0.014(4)
C33 0.071(7) 0.026(5) 0.036(5) -0.004(4) 0.008(5) -0.008(5)
C34 0.058(6) 0.034(5) 0.036(5) -0.007(4) -0.001(4) -0.011(5)

loop_
_atom_type_symbol
_atom_type_description
_atom_type_scat_dispersion_real
_atom_type_scat_dispersion_imag
_atom_type_scat_source
C C 0.0033 0.0016 'International Tables Vol C Tables 4.2.6.8 and 6.1.1.4'
H H 0.0000 0.0000 'International Tables Vol C Tables 4.2.6.8 and 6.1.1.4'
N N 0.0061 0.0033 'International Tables Vol C Tables 4.2.6.8 and 6.1.1.4'
O O 0.0106 0.0060 'International Tables Vol C Tables 4.2.6.8 and 6.1.1.4'

loop_
_geom_angle_atom_site_label_1
_geom_angle_atom_site_label_2
_geom_angle_atom_site_label_3
_geom_angle
C2 N1 C1 118.2(9)
C2 N1 H1 118.1
C1 N1 H1 119.7
C3 N2 C4 120.4(8)
C3 N3 C6 117.4(7)
C3 N3 C7 124.8(7)
C6 N3 C7 117.6(6)
C11 N4 C5 128.9(8)
C11 N4 H2 113.8
C5 N4 H2 115.9
C12 N5 C17 119.8(7)
C12 N5 C13 121.8(8)
C17 N5 C13 117.8(8)
C12 N5 C13A 127.2(13)
C17 N5 C13A 112.6(13)
C12 N6 C19 118.7(8)
C18 N7 C20 126.1(8)
C18 N7 H3 125.1
C20 N7 H3 108.8
C21 N8 C22 120.5(7)
C24 N9 C21 119.0(7)
C24 N9 C25 118.2(6)
C21 N9 C25 122.6(7)
C28 N10 C23 127.2(8)
C28 N10 H4 104.7
C23 N10 H4 127.9
N1 C1 H11 109.5
N1 C1 H12 109.5
H11 C1 H12 109.5
N1 C1 H13 109.5
H11 C1 H13 109.5
H12 C1 H13 109.5
O1 C2 N1 125.4(9)
O1 C2 C3 125.4(8)
N1 C2 C3 109.1(8)
N2 C3 N3 123.4(8)
N2 C3 C2 118.3(7)
N3 C3 C2 118.2(8)
N2 C4 C5 121.2(8)
N2 C4 H41 119.4
C5 C4 H41 119.4
C4 C5 C6 119.9(8)
C4 C5 N4 127.5(8)
C6 C5 N4 112.6(7)
O2 C6 C5 122.8(9)
O2 C6 N3 119.6(8)
C5 C6 N3 117.6(7)
N3 C7 C8 113.5(8)
N3 C7 C8A 106.8(16)
N3 C7 H71 108.9
C8 C7 H71 108.9
C8A C7 H71 94.2
N3 C7 H72 108.9
C8 C7 H72 108.9
C8A C7 H72 128.6
H71 C7 H72 107.7
C10 C8 C9 113.2(13)
C10 C8 C7 112.5(11)
C9 C8 C7 108.8(12)
C10 C8 H81 107.3
C9 C8 H81 107.3
C7 C8 H81 107.3
C9A C8A C10A 116(6)
C9A C8A C7 103(3)
C10A C8A C7 110(3)
C9A C8A H82 109.2
C10A C8A H82 109.2
C7 C8A H82 109.2
C8A C9A H94 109.5
C8A C9A H95 109.5
H94 C9A H95 109.5
C8A C9A H96 109.5
H94 C9A H96 109.5
H95 C9A H96 109.5
C8A C10A H104 109.5
C8A C10A H105 109.5
H104 C10A H105 109.5
C8A C10A H106 109.5
H104 C10A H106 109.5
H105 C10A H106 109.5
O3 C11 N4 124.1(9)
O3 C11 C12 120.9(8)
N4 C11 C12 114.8(7)
N6 C12 N5 124.6(8)
N6 C12 C11 111.9(7)
N5 C12 C11 123.2(7)
N5 C13 C15 111.0(12)
N5 C13 C14 107.2(9)
C15 C13 C14 116.2(12)
N5 C13 H131 107.3
C15 C13 H131 107.3
C14 C13 H131 107.3
C16 C14 C13 108.3(11)
C16 C14 H141 110.0
C13 C14 H141 110.0
C16 C14 H142 110.0
C13 C14 H142 110.0
H141 C14 H142 108.4
N5 C13A C15A 108.8(19)
N5 C13A C14A 105.1(17)
C15A C13A C14A 96(3)
N5 C13A H132 114.9
C15A C13A H132 114.9
C14A C13A H132 114.9
C16A C14A C13A 118(3)
C16A C14A H143 107.8
C13A C14A H143 107.8
C16A C14A H144 107.8
C13A C14A H144 107.8
H143 C14A H144 107.1
O4 C17 N5 124.3(8)
O4 C17 C18 121.1(8)
N5 C17 C18 114.6(8)
C19 C18 N7 128.1(8)
C19 C18 C17 120.4(8)
N7 C18 C17 111.5(8)
C18 C19 N6 120.9(8)
C18 C19 H191 119.6
N6 C19 H191 119.6
O5 C20 N7 122.8(8)
O5 C20 C21 127.5(7)
N7 C20 C21 109.5(7)
N8 C21 N9 122.1(8)
N8 C21 C20 117.8(7)
N9 C21 C20 119.9(7)
C23 C22 N8 121.5(8)
C23 C22 H201 119.2
N8 C22 H201 119.2
C22 C23 N10 128.9(8)
C22 C23 C24 118.7(8)
N10 C23 C24 112.4(7)
O6 C24 N9 122.2(8)
O6 C24 C23 120.2(8)
N9 C24 C23 117.6(7)
C26 C25 N9 112.3(7)
C26 C25 C27 114.3(7)
N9 C25 C27 109.7(7)
C26 C25 H251 106.7
N9 C25 H251 106.7
C27 C25 H251 106.7
C25 C26 H261 109.5
C25 C26 H262 109.5
H261 C26 H262 109.5
C25 C26 H263 109.5
H261 C26 H263 109.5
H262 C26 H263 109.5
C25 C27 H271 109.5
C25 C27 H272 109.5
H271 C27 H272 109.5
C25 C27 H273 109.5
H271 C27 H273 109.5
H272 C27 H273 109.5
O7 C28 N10 120.3(8)
O7 C28 C29 123.9(8)
N10 C28 C29 115.9(8)
C30 C29 C34 119.0(8)
C30 C29 C28 122.6(8)
C34 C29 C28 118.4(8)
C29 C30 C31 121.1(8)
C29 C30 H301 119.5
C31 C30 H301 119.5
C30 C31 C32 118.3(9)
C30 C31 H311 120.9
C32 C31 H311 120.9
C33 C32 C31 120.3(9)
C33 C32 H321 119.9
C31 C32 H321 119.9
C32 C33 C34 120.8(9)
C32 C33 H331 119.6
C34 C33 H331 119.6
C33 C34 C29 120.5(9)
C33 C34 H341 119.7
C29 C34 H341 119.7

loop_
_geom_bond_atom_site_label_1
_geom_bond_atom_site_label_2
_geom_bond_distance
O1 C2 1.210(11)
O2 C6 1.251(10)
O3 C11 1.269(10)
O4 C17 1.233(11)
O5 C20 1.208(10)
O6 C24 1.265(10)
O7 C28 1.241(11)
N1 C2 1.358(12)
N1 C1 1.459(14)
N1 H1 0.8800
N2 C3 1.289(11)
N2 C4 1.356(12)
N3 C3 1.406(10)
N3 C6 1.415(12)
N3 C7 1.488(11)
N4 C11 1.320(12)
N4 C5 1.414(11)
N4 H2 0.8800
N5 C12 1.359(11)
N5 C17 1.402(12)
N5 C13 1.530(11)
N5 C13A 1.566(18)
N6 C12 1.312(11)
N6 C19 1.381(11)
N7 C18 1.399(11)
N7 C20 1.408(11)
N7 H3 0.8800
N8 C21 1.310(11)
N8 C22 1.364(11)
N9 C24 1.374(11)
N9 C21 1.407(10)
N9 C25 1.536(10)
N10 C28 1.391(12)
N10 C23 1.391(12)
N10 H4 0.8800
C1 H11 0.9800
C1 H12 0.9800
C1 H13 0.9800
C2 C3 1.538(13)
C4 C5 1.368(12)
C4 H41 0.9500
C5 C6 1.411(13)
C7 C8 1.543(16)
C7 C8A 1.66(5)
C7 H71 0.9900
C7 H72 0.9900
C8 C10 1.511(18)
C8 C9 1.514(17)
C8 H81 1.0000
C9 H91 0.9800
C9 H92 0.9800
C9 H93 0.9800
C10 H101 0.9800
C10 H102 0.9800
C10 H103 0.9800
C8A C9A 1.52(2)
C8A C10A 1.51(2)
C8A H82 1.0000
C9A H94 0.9800
C9A H95 0.9800
C9A H96 0.9800
C10A H104 0.9800
C10A H105 0.9800
C10A H106 0.9800
C11 C12 1.526(13)
C13 C15 1.57(2)
C13 C14 1.583(17)
C13 H131 1.0000
C14 C16 1.452(19)
C14 H141 0.9900
C14 H142 0.9900
C15 H151 0.9800
C15 H152 0.9800
C15 H153 0.9800
C16 H161 0.9800
C16 H162 0.9800
C16 H163 0.9800
C13A C15A 1.57(3)
C13A C14A 1.59(2)
C13A H132 1.0000
C14A C16A 1.48(3)
C14A H143 0.9900
C14A H144 0.9900
C15A H154 0.9800
C15A H155 0.9800
C15A H156 0.9800
C16A H164 0.9800
C16A H165 0.9800
C16A H166 0.9800
C17 C18 1.478(12)
C18 C19 1.353(12)
C19 H191 0.9500
C20 C21 1.496(12)
C22 C23 1.357(12)
C22 H201 0.9500
C23 C24 1.462(12)
C25 C26 1.501(13)
C25 C27 1.536(12)
C25 H251 1.0000
C26 H261 0.9800
C26 H262 0.9800
C26 H263 0.9800
C27 H271 0.9800
C27 H272 0.9800
C27 H273 0.9800
C28 C29 1.464(13)
C29 C30 1.397(12)
C29 C34 1.397(12)
C30 C31 1.409(14)
C30 H301 0.9500
C31 C32 1.423(13)
C31 H311 0.9500
C32 C33 1.369(13)
C32 H321 0.9500
C33 C34 1.393(13)
C33 H331 0.9500
C34 H341 0.9500

loop_
_geom_hbond_atom_site_label_D
_geom_hbond_atom_site_label_H
_geom_hbond_atom_site_label_A
_geom_hbond_distance_DH
_geom_hbond_distance_HA
_geom_hbond_distance_DA
_geom_hbond_angle_DHA
_geom_hbond_site_symmetry_A
N7 H3 N8 0.88 2.09 2.619(10) 118.2 .
N1 H1 O7 0.88 2.17 2.928(11) 144.7 2_745

loop_
_geom_torsion_atom_site_label_1
_geom_torsion_atom_site_label_2
_geom_torsion_atom_site_label_3
_geom_torsion_atom_site_label_4
_geom_torsion
C1 N1 C2 O1 -5.4(15)
C1 N1 C2 C3 173.2(9)
C4 N2 C3 N3 -1.3(13)
C4 N2 C3 C2 -178.5(8)
C6 N3 C3 N2 2.0(12)
C7 N3 C3 N2 178.4(8)
C6 N3 C3 C2 179.2(7)
C7 N3 C3 C2 -4.4(11)
O1 C2 C3 N2 156.7(9)
N1 C2 C3 N2 -21.9(11)
O1 C2 C3 N3 -20.7(13)
N1 C2 C3 N3 160.8(8)
C3 N2 C4 C5 1.9(14)
N2 C4 C5 C6 -3.4(14)
N2 C4 C5 N4 178.4(8)
C11 N4 C5 C4 2.9(15)
C11 N4 C5 C6 -175.4(9)
C4 C5 C6 O2 -176.7(9)
N4 C5 C6 O2 1.8(13)
C4 C5 C6 N3 4.0(13)
N4 C5 C6 N3 -177.5(7)
C3 N3 C6 O2 177.4(8)
C7 N3 C6 O2 0.8(11)
C3 N3 C6 C5 -3.3(11)
C7 N3 C6 C5 -179.9(7)
C3 N3 C7 C8 -75.7(11)
C6 N3 C7 C8 100.6(10)
C3 N3 C7 C8A -96.6(16)
C6 N3 C7 C8A 79.8(15)
N3 C7 C8 C10 -54.9(13)
C8A C7 C8 C10 20(4)
N3 C7 C8 C9 178.8(13)
C8A C7 C8 C9 -106(4)
N3 C7 C8A C9A 170(4)
C8 C7 C8A C9A 58(7)
N3 C7 C8A C10A 46(3)
C8 C7 C8A C10A -67(4)
C5 N4 C11 O3 1.8(15)
C5 N4 C11 C12 177.4(8)
C19 N6 C12 N5 1.0(13)
C19 N6 C12 C11 -173.6(7)
C17 N5 C12 N6 -9.8(13)
C13 N5 C12 N6 161.5(9)
C13A N5 C12 N6 176.8(16)
C17 N5 C12 C11 164.2(8)
C13 N5 C12 C11 -24.5(13)
C13A N5 C12 C11 -9.2(19)
O3 C11 C12 N6 160.3(8)
N4 C11 C12 N6 -15.5(11)
O3 C11 C12 N5 -14.4(13)
N4 C11 C12 N5 169.8(8)
C12 N5 C13 C15 -116.2(13)
C17 N5 C13 C15 55.3(15)
C13A N5 C13 C15 126(7)
C12 N5 C13 C14 115.9(10)
C17 N5 C13 C14 -72.6(12)
C13A N5 C13 C14 -2(6)
N5 C13 C14 C16 -164.7(12)
C15 C13 C14 C16 70.5(17)
C12 N5 C13A C15A -23(3)
C17 N5 C13A C15A 163(3)
C13 N5 C13A C15A 48(6)
C12 N5 C13A C14A -125(2)
C17 N5 C13A C14A 61(3)
C13 N5 C13A C14A -54(6)
N5 C13A C14A C16A 37(4)
C15A C13A C14A C16A -74(4)
C12 N5 C17 O4 -170.1(9)
C13 N5 C17 O4 18.2(15)
C13A N5 C17 O4 4.2(18)
C12 N5 C17 C18 10.8(12)
C13 N5 C17 C18 -160.9(9)
C13A N5 C17 C18 -174.9(14)
C20 N7 C18 C19 12.7(14)
C20 N7 C18 C17 -166.4(8)
O4 C17 C18 C19 176.5(9)
N5 C17 C18 C19 -4.3(13)
O4 C17 C18 N7 -4.4(13)
N5 C17 C18 N7 174.8(8)
N7 C18 C19 N6 177.1(8)
C17 C18 C19 N6 -4.0(13)
C12 N6 C19 C18 5.9(12)
C18 N7 C20 O5 1.8(13)
C18 N7 C20 C21 177.7(8)
C22 N8 C21 N9 2.3(12)
C22 N8 C21 C20 -172.1(7)
C24 N9 C21 N8 -8.0(11)
C25 N9 C21 N8 167.1(7)
C24 N9 C21 C20 166.2(7)
C25 N9 C21 C20 -18.7(11)
O5 C20 C21 N8 155.6(8)
N7 C20 C21 N8 -20.0(10)
O5 C20 C21 N9 -18.9(12)
N7 C20 C21 N9 165.5(7)
C21 N8 C22 C23 4.2(12)
N8 C22 C23 N10 178.1(8)
N8 C22 C23 C24 -4.6(12)
C28 N10 C23 C22 -11.2(15)
C28 N10 C23 C24 171.4(8)
C21 N9 C24 O6 -173.3(7)
C25 N9 C24 O6 11.3(11)
C21 N9 C24 C23 7.2(11)
C25 N9 C24 C23 -168.2(7)
C22 C23 C24 O6 179.3(8)
N10 C23 C24 O6 -3.0(11)
C22 C23 C24 N9 -1.2(11)
N10 C23 C24 N9 176.5(7)
C24 N9 C25 C26 -72.8(9)
C21 N9 C25 C26 112.0(8)
C24 N9 C25 C27 55.4(9)
C21 N9 C25 C27 -119.8(8)
C23 N10 C28 O7 2.5(14)
C23 N10 C28 C29 -178.1(8)
O7 C28 C29 C30 154.7(9)
N10 C28 C29 C30 -24.7(13)
O7 C28 C29 C34 -23.9(14)
N10 C28 C29 C34 156.7(8)
C34 C29 C30 C31 1.8(14)
C28 C29 C30 C31 -176.8(9)
C29 C30 C31 C32 0.7(14)
C30 C31 C32 C33 -3.1(15)
C31 C32 C33 C34 3.0(16)
C32 C33 C34 C29 -0.4(15)
C30 C29 C34 C33 -2.0(14)
C28 C29 C34 C33 176.6(9)
